data_2240152
loop_
_publ_author_name
'Mague, Joel T.'
'Mohamed, Shaaban K.'
'Akkurt, Mehmet'
'El-Emary, Talaat I.'
'Albayati, Mustafa R.'

_publ_section_title
;
 Crystal structure of
 (<i>E</i>)-<i>N</i>-{[3-methyl-1-phenyl-5-(1<i>H</i>-pyrrol-1-yl)-1<i>H</i>-pyrazol-4-yl]methylidene}hydroxylamine
;
_journal_coeditor_code HB7307
_journal_issue 11
_journal_name_full 'Acta Crystallographica Section E'
_journal_page_first o1216
_journal_page_last o1217
_journal_paper_doi 10.1107/S1600536814023514
_journal_volume 70
_journal_year 2014
_chemical_formula_iupac 'C15 H14 N4 O'
_chemical_formula_moiety 'C15 H14 N4 O'
_chemical_formula_sum 'C15 H14 N4 O'
_chemical_formula_weight 266.30
_chemical_name_systematic
(<i>E</i>)-<i>N</i>-{[3-Methyl-1-phenyl-5-(1<i>H</i>-pyrrol-1-yl)-1<i>H</i>-pyrazol-4-yl]methylidene}hydroxylamine
_space_group_crystal_system triclinic
_space_group_IT_number 2
_space_group_name_Hall '-P 1'
_space_group_name_H-M_alt 'P -1'
_symmetry_space_group_name_Hall '-P 1'
_symmetry_space_group_name_H-M 'P -1'
_atom_sites_solution_hydrogens mixed
_atom_sites_solution_primary direct
_atom_sites_solution_secondary difmap
_audit_creation_method SHELXL-2014/6
_cell_angle_alpha 87.4070(11)
_cell_angle_beta 82.6740(12)
_cell_angle_gamma 75.0190(12)
_cell_formula_units_Z 4
_cell_length_a 9.1497(2)
_cell_length_b 12.3932(3)
_cell_length_c 12.7294(3)
_cell_measurement_reflns_used 8765
_cell_measurement_temperature 150(2)
_cell_measurement_theta_max 72.18
_cell_measurement_theta_min 3.50
_cell_volume 1382.88(6)
_computing_cell_refinement
;
<i>SAINT</i> (Bruker, 2014)
;
_computing_data_collection
;
<i>APEX2</i> (Bruker, 2014)
;
_computing_data_reduction
;
<i>SAINT</i>  (Bruker, 2014)
;
_computing_molecular_graphics
;
<i>DIAMOND</i> (Brandenburg & Putz, 2012)
;
_computing_publication_material
;
<i>SHELXTL</i> (Sheldrick, 2008)
;
_computing_structure_refinement
;
<i>SHELXL2014</i> (Sheldrick, 2008)
;
_computing_structure_solution
;
<i>SHELXT</i> (Sheldrick, 2008)
;
_diffrn_ambient_temperature 150(2)
_diffrn_detector_area_resol_mean 10.4167
_diffrn_measured_fraction_theta_full 0.990
_diffrn_measured_fraction_theta_max 0.978
_diffrn_measurement_device_type 'Bruker D8 VENTURE PHOTON 100 CMOS'
_diffrn_measurement_method '\w scans'
_diffrn_radiation_monochromator mirror
_diffrn_radiation_type CuK\a
_diffrn_radiation_wavelength 1.54178
_diffrn_reflns_av_R_equivalents 0.0357
_diffrn_reflns_limit_h_max 11
_diffrn_reflns_limit_h_min -11
_diffrn_reflns_limit_k_max 15
_diffrn_reflns_limit_k_min -15
_diffrn_reflns_limit_l_max 15
_diffrn_reflns_limit_l_min -15
_diffrn_reflns_number 15570
_diffrn_reflns_theta_full 67.500
_diffrn_reflns_theta_max 72.357
_diffrn_reflns_theta_min 3.501
_exptl_absorpt_coefficient_mu 0.681
_exptl_absorpt_correction_T_max 0.97
_exptl_absorpt_correction_T_min 0.92
_exptl_absorpt_correction_type multi-scan
_exptl_absorpt_process_details
;
(<i>SADABS</i>; Bruker, 2014)
;
_exptl_crystal_colour colourless
_exptl_crystal_density_diffrn 1.279
_exptl_crystal_density_method 'not measured'
_exptl_crystal_description plate
_exptl_crystal_F_000 560
_exptl_crystal_size_max 0.220
_exptl_crystal_size_mid 0.152
_exptl_crystal_size_min 0.050
_refine_diff_density_max 0.318
_refine_diff_density_min -0.185
_refine_ls_extinction_method none
_refine_ls_goodness_of_fit_ref 1.036
_refine_ls_hydrogen_treatment constr
_refine_ls_matrix_type full
_refine_ls_number_parameters 363
_refine_ls_number_reflns 5370
_refine_ls_number_restraints 0
_refine_ls_restrained_S_all 1.036
_refine_ls_R_factor_all 0.0606
_refine_ls_R_factor_gt 0.0423
_refine_ls_shift/su_max 0.001
_refine_ls_shift/su_mean 0.000
_refine_ls_structure_factor_coef Fsqd
_refine_ls_weighting_details 'w=1/[\s^2^(Fo^2^)+(0.0468P)^2^+0.4010P] where P=(Fo^2^+2Fc^2^)/3'
_refine_ls_weighting_scheme calc
_refine_ls_wR_factor_gt 0.0982
_refine_ls_wR_factor_ref 0.1077
_reflns_number_gt 4088
_reflns_number_total 5370
_reflns_threshold_expression 'I > 2\s(I)'
_cod_data_source_file hb7307sup1.cif
_cod_data_source_block I
_cod_database_code 2240152
_cod_database_fobs_code 2240152
_shelx_space_group_comment
;
The symmetry employed for this shelxl refinement is uniquely defined
by the following loop, which should always be used as a source of
symmetry information in preference to the above space-group names.
They are only intended as comments.
;
_shelx_estimated_absorpt_t_min 0.865
_shelx_estimated_absorpt_t_max 0.967
_shelxl_version_number 2014/6

loop_
_space_group_symop_operation_xyz
'x, y, z'
'-x, -y, -z'

loop_
_atom_site_type_symbol
_atom_site_label
_atom_site_fract_x
_atom_site_fract_y
_atom_site_fract_z
_atom_site_U_iso_or_equiv
_atom_site_adp_type
_atom_site_calc_flag
_atom_site_occupancy
O O1 0.01620(14) -0.14968(11) 1.23494(9) 0.0350(3) Uani d 1
H H1A 0.0512 -0.2083 1.2691 0.042 Uiso d 1
N N1 0.32895(16) 0.00206(11) 0.85512(11) 0.0253(3) Uani d 1
N N2 0.33432(17) -0.10531(12) 0.83004(11) 0.0283(3) Uani d 1
N N3 0.23015(16) 0.13164(11) 0.99916(11) 0.0265(3) Uani d 1
N N4 0.11882(17) -0.16601(13) 1.14130(11) 0.0305(3) Uani d 1
N N5 0.86241(16) 0.34350(11) 0.53889(10) 0.0260(3) Uani d 1
C C1 0.40366(18) 0.06699(13) 0.78205(13) 0.0252(3) Uani d 1
C C2 0.39036(19) 0.06265(14) 0.67514(13) 0.0281(4) Uani d 1
H H2 0.3287 0.0198 0.6516 0.034 Uiso calc 1
C C3 0.4681(2) 0.12150(15) 0.60299(14) 0.0318(4) Uani d 1
H H3 0.4610 0.1181 0.5295 0.038 Uiso calc 1
C C4 0.5558(2) 0.18502(15) 0.63761(15) 0.0332(4) Uani d 1
H H4 0.6089 0.2251 0.5878 0.040 Uiso calc 1
C C5 0.5667(2) 0.19049(15) 0.74439(15) 0.0323(4) Uani d 1
H H5 0.6256 0.2356 0.7678 0.039 Uiso calc 1
C C6 0.49199(19) 0.13047(14) 0.81776(14) 0.0294(4) Uani d 1
H H6 0.5011 0.1328 0.8911 0.035 Uiso calc 1
C C7 0.25257(19) 0.02755(14) 0.95310(13) 0.0248(3) Uani d 1
C C8 0.20937(19) -0.06590(14) 0.99446(13) 0.0256(3) Uani d 1
C C9 0.2641(2) -0.14714(14) 0.91388(13) 0.0282(4) Uani d 1
C C10 0.2486(3) -0.26404(15) 0.91273(16) 0.0423(5) Uani d 1
H H10A 0.2917 -0.2969 0.8434 0.063 Uiso calc 1
H H10B 0.1406 -0.2636 0.9260 0.063 Uiso calc 1
H H10C 0.3034 -0.3084 0.9680 0.063 Uiso calc 1
C C11 0.2741(3) 0.14651(16) 1.09638(15) 0.0413(5) Uani d 1
H H11 0.3152 0.0889 1.1443 0.050 Uiso calc 1
C C12 0.2485(3) 0.25693(18) 1.11112(17) 0.0558(6) Uani d 1
H H12 0.2681 0.2911 1.1713 0.067 Uiso calc 1
C C13 0.1869(3) 0.31322(15) 1.02105(16) 0.0416(5) Uani d 1
H H13 0.1580 0.3918 1.0101 0.050 Uiso calc 1
C C14 0.1765(2) 0.23523(14) 0.95337(14) 0.0295(4) Uani d 1
H H14 0.1392 0.2492 0.8865 0.035 Uiso calc 1
C C15 0.1185(2) -0.07129(14) 1.09604(13) 0.0273(4) Uani d 1
H H15 0.0587 -0.0044 1.1291 0.033 Uiso calc 1
O O2 0.49919(16) 0.78935(10) 0.64738(10) 0.0386(3) Uani d 1
H H2A 0.4532 0.8172 0.7052 0.046 Uiso d 1
N N6 0.84165(17) 0.33808(12) 0.64741(11) 0.0284(3) Uani d 1
N N7 0.79776(16) 0.47398(11) 0.39594(11) 0.0261(3) Uani d 1
N N8 0.56651(17) 0.67789(12) 0.67161(12) 0.0315(3) Uani d 1
C C16 0.94172(19) 0.24537(13) 0.47988(13) 0.0257(4) Uani d 1
C C17 1.0867(2) 0.18970(15) 0.50007(14) 0.0334(4) Uani d 1
H H17 1.1349 0.2169 0.5513 0.040 Uiso calc 1
C C18 1.1611(2) 0.09363(17) 0.44459(15) 0.0391(5) Uani d 1
H H18 1.2611 0.0546 0.4578 0.047 Uiso calc 1
C C19 1.0912(2) 0.05402(16) 0.37017(15) 0.0362(4) Uani d 1
H H19 1.1428 -0.0123 0.3327 0.043 Uiso calc 1
C C20 0.9459(2) 0.11116(16) 0.35027(14) 0.0340(4) Uani d 1
H H20 0.8981 0.0843 0.2987 0.041 Uiso calc 1
C C21 0.8700(2) 0.20730(15) 0.40525(13) 0.0302(4) Uani d 1
H H21 0.7702 0.2466 0.3919 0.036 Uiso calc 1
C C22 0.78947(19) 0.44542(14) 0.50370(13) 0.0255(3) Uani d 1
C C23 0.7165(2) 0.50922(14) 0.59080(13) 0.0266(4) Uani d 1
C C24 0.7529(2) 0.43701(14) 0.67857(13) 0.0284(4) Uani d 1
C C25 0.7069(2) 0.45931(16) 0.79421(14) 0.0374(4) Uani d 1
H H25A 0.7502 0.3924 0.8352 0.056 Uiso calc 1
H H25B 0.5955 0.4784 0.8089 0.056 Uiso calc 1
H H25C 0.7447 0.5216 0.8142 0.056 Uiso calc 1
C C26 0.6762(2) 0.52578(16) 0.34263(14) 0.0352(4) Uani d 1
H H26 0.5721 0.5447 0.3718 0.042 Uiso calc 1
C C27 0.7302(2) 0.54509(17) 0.24161(15) 0.0400(5) Uani d 1
H H27 0.6712 0.5800 0.1874 0.048 Uiso calc 1
C C28 0.8895(2) 0.5042(2) 0.23135(16) 0.0507(6) Uani d 1
H H28 0.9576 0.5067 0.1689 0.061 Uiso calc 1
C C29 0.9289(2) 0.46064(19) 0.32625(16) 0.0435(5) Uani d 1
H H29 1.0294 0.4268 0.3420 0.052 Uiso calc 1
C C30 0.6353(2) 0.62612(14) 0.58742(14) 0.0304(4) Uani d 1
H H30 0.6330 0.6651 0.5214 0.036 Uiso calc 1

loop_
_atom_site_aniso_label
_atom_site_aniso_U_11
_atom_site_aniso_U_22
_atom_site_aniso_U_33
_atom_site_aniso_U_12
_atom_site_aniso_U_13
_atom_site_aniso_U_23
O1 0.0406(7) 0.0345(7) 0.0262(6) -0.0060(6) 0.0012(5) 0.0040(5)
N1 0.0317(8) 0.0214(7) 0.0232(7) -0.0070(6) -0.0033(6) -0.0022(5)
N2 0.0361(8) 0.0216(7) 0.0272(7) -0.0071(6) -0.0033(6) -0.0031(6)
N3 0.0352(8) 0.0225(7) 0.0221(7) -0.0070(6) -0.0049(6) -0.0021(5)
N4 0.0335(8) 0.0375(9) 0.0211(7) -0.0105(7) -0.0022(6) -0.0008(6)
N5 0.0319(8) 0.0248(7) 0.0210(7) -0.0067(6) -0.0034(6) 0.0009(5)
C1 0.0248(8) 0.0224(8) 0.0262(8) -0.0032(7) -0.0008(7) 0.0002(6)
C2 0.0308(9) 0.0255(9) 0.0271(9) -0.0056(7) -0.0036(7) -0.0011(7)
C3 0.0325(10) 0.0320(10) 0.0266(9) -0.0020(8) -0.0007(7) 0.0019(7)
C4 0.0292(9) 0.0271(9) 0.0389(10) -0.0035(7) 0.0020(8) 0.0066(8)
C5 0.0253(9) 0.0273(9) 0.0446(11) -0.0074(7) -0.0051(8) 0.0026(8)
C6 0.0285(9) 0.0275(9) 0.0316(9) -0.0044(7) -0.0063(7) -0.0008(7)
C7 0.0286(9) 0.0231(8) 0.0221(8) -0.0038(7) -0.0059(6) -0.0010(6)
C8 0.0298(9) 0.0232(8) 0.0239(8) -0.0057(7) -0.0063(7) 0.0008(6)
C9 0.0351(9) 0.0237(9) 0.0260(9) -0.0076(7) -0.0045(7) 0.0001(7)
C10 0.0643(14) 0.0278(10) 0.0358(11) -0.0178(9) 0.0049(9) -0.0050(8)
C11 0.0660(14) 0.0312(10) 0.0289(10) -0.0105(9) -0.0182(9) -0.0006(8)
C12 0.100(2) 0.0328(11) 0.0399(12) -0.0157(12) -0.0292(12) -0.0059(9)
C13 0.0635(14) 0.0210(9) 0.0393(11) -0.0074(9) -0.0091(9) -0.0023(8)
C14 0.0363(10) 0.0240(9) 0.0266(9) -0.0051(7) -0.0037(7) 0.0013(7)
C15 0.0331(9) 0.0254(9) 0.0236(8) -0.0060(7) -0.0069(7) 0.0003(7)
O2 0.0537(8) 0.0263(7) 0.0283(7) -0.0002(6) 0.0026(6) -0.0024(5)
N6 0.0396(8) 0.0255(7) 0.0213(7) -0.0102(6) -0.0049(6) 0.0012(6)
N7 0.0287(8) 0.0253(7) 0.0227(7) -0.0046(6) -0.0028(6) 0.0021(5)
N8 0.0392(9) 0.0228(7) 0.0317(8) -0.0064(6) -0.0045(6) -0.0008(6)
C16 0.0295(9) 0.0224(8) 0.0238(8) -0.0054(7) -0.0012(7) 0.0010(6)
C17 0.0337(10) 0.0336(10) 0.0328(10) -0.0055(8) -0.0095(8) -0.0031(8)
C18 0.0331(10) 0.0384(11) 0.0403(11) 0.0039(8) -0.0095(8) -0.0042(8)
C19 0.0395(11) 0.0302(10) 0.0338(10) -0.0001(8) -0.0011(8) -0.0070(8)
C20 0.0373(10) 0.0365(10) 0.0281(9) -0.0086(8) -0.0033(8) -0.0079(8)
C21 0.0270(9) 0.0333(10) 0.0294(9) -0.0048(8) -0.0049(7) -0.0028(7)
C22 0.0273(9) 0.0241(8) 0.0249(8) -0.0067(7) -0.0033(7) 0.0021(6)
C23 0.0318(9) 0.0236(8) 0.0254(8) -0.0091(7) -0.0027(7) -0.0010(7)
C24 0.0377(10) 0.0235(8) 0.0255(9) -0.0108(7) -0.0037(7) -0.0010(7)
C25 0.0563(13) 0.0294(10) 0.0258(9) -0.0107(9) -0.0026(8) -0.0015(7)
C26 0.0284(9) 0.0405(11) 0.0315(10) -0.0001(8) -0.0042(7) 0.0047(8)
C27 0.0421(11) 0.0460(12) 0.0281(10) -0.0041(9) -0.0072(8) 0.0061(8)
C28 0.0393(12) 0.0726(16) 0.0317(11) -0.0056(11) 0.0043(9) 0.0150(10)
C29 0.0269(10) 0.0621(14) 0.0364(11) -0.0069(9) -0.0001(8) 0.0143(9)
C30 0.0385(10) 0.0261(9) 0.0256(9) -0.0068(8) -0.0029(7) -0.0004(7)

loop_
_atom_type_symbol
_atom_type_description
_atom_type_scat_dispersion_real
_atom_type_scat_dispersion_imag
_atom_type_scat_source
C C 0.0181 0.0091 'International Tables Vol C Tables 4.2.6.8 and 6.1.1.4'
H H 0.0000 0.0000 'International Tables Vol C Tables 4.2.6.8 and 6.1.1.4'
N N 0.0311 0.0180 'International Tables Vol C Tables 4.2.6.8 and 6.1.1.4'
O O 0.0492 0.0322 'International Tables Vol C Tables 4.2.6.8 and 6.1.1.4'

loop_
_geom_angle_atom_site_label_1
_geom_angle_atom_site_label_2
_geom_angle_atom_site_label_3
_geom_angle
N4 O1 H1A 101.0
C7 N1 N2 110.52(13)
C7 N1 C1 130.19(14)
N2 N1 C1 119.25(13)
C9 N2 N1 106.20(13)
C14 N3 C11 108.69(14)
C14 N3 C7 127.03(14)
C11 N3 C7 123.98(15)
C15 N4 O1 109.56(14)
C22 N5 N6 110.63(13)
C22 N5 C16 129.45(14)
N6 N5 C16 119.70(13)
C2 C1 C6 120.97(15)
C2 C1 N1 118.81(15)
C6 C1 N1 120.18(15)
C1 C2 C3 119.25(16)
C1 C2 H2 120.4
C3 C2 H2 120.4
C4 C3 C2 120.24(17)
C4 C3 H3 119.9
C2 C3 H3 119.9
C3 C4 C5 120.27(16)
C3 C4 H4 119.9
C5 C4 H4 119.9
C4 C5 C6 120.36(17)
C4 C5 H5 119.8
C6 C5 H5 119.8
C5 C6 C1 118.88(16)
C5 C6 H6 120.6
C1 C6 H6 120.6
N1 C7 C8 107.93(14)
N1 C7 N3 122.85(15)
C8 C7 N3 129.20(15)
C7 C8 C9 104.66(15)
C7 C8 C15 125.06(15)
C9 C8 C15 130.16(15)
N2 C9 C8 110.67(15)
N2 C9 C10 120.20(15)
C8 C9 C10 129.11(16)
C9 C10 H10A 109.5
C9 C10 H10B 109.5
H10A C10 H10B 109.5
C9 C10 H10C 109.5
H10A C10 H10C 109.5
H10B C10 H10C 109.5
C12 C11 N3 107.90(17)
C12 C11 H11 126.1
N3 C11 H11 126.1
C11 C12 C13 107.91(17)
C11 C12 H12 126.0
C13 C12 H12 126.0
C14 C13 C12 107.91(17)
C14 C13 H13 126.0
C12 C13 H13 126.0
C13 C14 N3 107.60(16)
C13 C14 H14 126.2
N3 C14 H14 126.2
N4 C15 C8 120.32(16)
N4 C15 H15 119.8
C8 C15 H15 119.8
N8 O2 H2A 105.0
C24 N6 N5 105.80(13)
C29 N7 C26 108.17(15)
C29 N7 C22 126.09(15)
C26 N7 C22 125.65(15)
C30 N8 O2 110.12(14)
C17 C16 C21 121.33(16)
C17 C16 N5 119.32(15)
C21 C16 N5 119.33(15)
C16 C17 C18 118.98(17)
C16 C17 H17 120.5
C18 C17 H17 120.5
C19 C18 C17 120.55(18)
C19 C18 H18 119.7
C17 C18 H18 119.7
C18 C19 C20 119.84(17)
C18 C19 H19 120.1
C20 C19 H19 120.1
C21 C20 C19 120.25(17)
C21 C20 H20 119.9
C19 C20 H20 119.9
C16 C21 C20 119.05(16)
C16 C21 H21 120.5
C20 C21 H21 120.5
N5 C22 C23 108.17(14)
N5 C22 N7 121.95(15)
C23 C22 N7 129.85(15)
C22 C23 C24 104.11(15)
C22 C23 C30 125.38(15)
C24 C23 C30 130.28(16)
N6 C24 C23 111.28(15)
N6 C24 C25 119.72(15)
C23 C24 C25 129.00(16)
C24 C25 H25A 109.5
C24 C25 H25B 109.5
H25A C25 H25B 109.5
C24 C25 H25C 109.5
H25A C25 H25C 109.5
H25B C25 H25C 109.5
C27 C26 N7 108.32(16)
C27 C26 H26 125.8
N7 C26 H26 125.8
C26 C27 C28 107.58(17)
C26 C27 H27 126.2
C28 C27 H27 126.2
C29 C28 C27 107.87(18)
C29 C28 H28 126.1
C27 C28 H28 126.1
C28 C29 N7 108.05(17)
C28 C29 H29 126.0
N7 C29 H29 126.0
N8 C30 C23 121.29(16)
N8 C30 H30 119.4
C23 C30 H30 119.4

loop_
_geom_bond_atom_site_label_1
_geom_bond_atom_site_label_2
_geom_bond_distance
O1 N4 1.4078(18)
O1 H1A 0.8403
N1 C7 1.358(2)
N1 N2 1.3695(18)
N1 C1 1.426(2)
N2 C9 1.330(2)
N3 C14 1.381(2)
N3 C11 1.383(2)
N3 C7 1.397(2)
N4 C15 1.284(2)
N5 C22 1.353(2)
N5 N6 1.3713(18)
N5 C16 1.434(2)
C1 C2 1.386(2)
C1 C6 1.391(2)
C2 C3 1.387(2)
C2 H2 0.9500
C3 C4 1.380(3)
C3 H3 0.9500
C4 C5 1.382(3)
C4 H4 0.9500
C5 C6 1.389(2)
C5 H5 0.9500
C6 H6 0.9500
C7 C8 1.379(2)
C8 C9 1.421(2)
C8 C15 1.454(2)
C9 C10 1.493(2)
C10 H10A 0.9800
C10 H10B 0.9800
C10 H10C 0.9800
C11 C12 1.345(3)
C11 H11 0.9500
C12 C13 1.417(3)
C12 H12 0.9500
C13 C14 1.352(2)
C13 H13 0.9500
C14 H14 0.9500
C15 H15 0.9500
O2 N8 1.3973(18)
O2 H2A 0.8402
N6 C24 1.329(2)
N7 C29 1.376(2)
N7 C26 1.376(2)
N7 C22 1.399(2)
N8 C30 1.280(2)
C16 C17 1.378(2)
C16 C21 1.384(2)
C17 C18 1.383(3)
C17 H17 0.9500
C18 C19 1.380(3)
C18 H18 0.9500
C19 C20 1.385(3)
C19 H19 0.9500
C20 C21 1.384(2)
C20 H20 0.9500
C21 H21 0.9500
C22 C23 1.385(2)
C23 C24 1.418(2)
C23 C30 1.449(2)
C24 C25 1.496(2)
C25 H25A 0.9800
C25 H25B 0.9800
C25 H25C 0.9800
C26 C27 1.351(3)
C26 H26 0.9500
C27 C28 1.405(3)
C27 H27 0.9500
C28 C29 1.353(3)
C28 H28 0.9500
C29 H29 0.9500
C30 H30 0.9500

loop_
_geom_hbond_atom_site_label_D
_geom_hbond_atom_site_label_H
_geom_hbond_atom_site_label_A
_geom_hbond_site_symmetry_A
_geom_hbond_distance_DH
_geom_hbond_distance_HA
_geom_hbond_distance_DA
_geom_hbond_angle_DHA
_geom_hbond_publ_flag
O2 H2A N2 1_565 0.84 1.95 2.7835(19) 174 yes
O1 H1A N6 2_657 0.84 1.99 2.8277(19) 172 yes
C11 H11 Cg 2_657 0.95 3.45 ? 170 yes

loop_
_geom_torsion_atom_site_label_1
_geom_torsion_atom_site_label_2
_geom_torsion_atom_site_label_3
_geom_torsion_atom_site_label_4
_geom_torsion
C7 N1 N2 C9 -1.45(18)
C1 N1 N2 C9 176.40(14)
C7 N1 C1 C2 -139.98(18)
N2 N1 C1 C2 42.7(2)
C7 N1 C1 C6 42.0(3)
N2 N1 C1 C6 -135.32(16)
C6 C1 C2 C3 0.8(3)
N1 C1 C2 C3 -177.12(15)
C1 C2 C3 C4 -1.0(3)
C2 C3 C4 C5 0.0(3)
C3 C4 C5 C6 1.2(3)
C4 C5 C6 C1 -1.4(3)
C2 C1 C6 C5 0.4(3)
N1 C1 C6 C5 178.29(15)
N2 N1 C7 C8 1.27(19)
C1 N1 C7 C8 -176.28(16)
N2 N1 C7 N3 179.80(14)
C1 N1 C7 N3 2.3(3)
C14 N3 C7 N1 49.0(2)
C11 N3 C7 N1 -124.05(19)
C14 N3 C7 C8 -132.8(2)
C11 N3 C7 C8 54.1(3)
N1 C7 C8 C9 -0.57(18)
N3 C7 C8 C9 -178.98(16)
N1 C7 C8 C15 -176.83(15)
N3 C7 C8 C15 4.8(3)
N1 N2 C9 C8 1.07(19)
N1 N2 C9 C10 179.60(16)
C7 C8 C9 N2 -0.32(19)
C15 C8 C9 N2 175.67(16)
C7 C8 C9 C10 -178.69(19)
C15 C8 C9 C10 -2.7(3)
C14 N3 C11 C12 0.1(2)
C7 N3 C11 C12 174.20(19)
N3 C11 C12 C13 0.0(3)
C11 C12 C13 C14 0.0(3)
C12 C13 C14 N3 0.0(2)
C11 N3 C14 C13 -0.1(2)
C7 N3 C14 C13 -173.97(17)
O1 N4 C15 C8 -176.70(14)
C7 C8 C15 N4 -160.65(17)
C9 C8 C15 N4 24.1(3)
C22 N5 N6 C24 1.11(18)
C16 N5 N6 C24 -173.96(14)
C22 N5 C16 C17 130.07(19)
N6 N5 C16 C17 -55.9(2)
C22 N5 C16 C21 -51.1(2)
N6 N5 C16 C21 122.89(17)
C21 C16 C17 C18 -0.3(3)
N5 C16 C17 C18 178.50(16)
C16 C17 C18 C19 0.0(3)
C17 C18 C19 C20 0.4(3)
C18 C19 C20 C21 -0.5(3)
C17 C16 C21 C20 0.2(3)
N5 C16 C21 C20 -178.57(16)
C19 C20 C21 C16 0.2(3)
N6 N5 C22 C23 -0.78(19)
C16 N5 C22 C23 173.68(16)
N6 N5 C22 N7 177.44(14)
C16 N5 C22 N7 -8.1(3)
C29 N7 C22 N5 -50.5(3)
C26 N7 C22 N5 133.17(18)
C29 N7 C22 C23 127.3(2)
C26 N7 C22 C23 -49.0(3)
N5 C22 C23 C24 0.14(19)
N7 C22 C23 C24 -177.89(17)
N5 C22 C23 C30 175.12(16)
N7 C22 C23 C30 -2.9(3)
N5 N6 C24 C23 -1.01(19)
N5 N6 C24 C25 179.69(15)
C22 C23 C24 N6 0.6(2)
C30 C23 C24 N6 -174.07(17)
C22 C23 C24 C25 179.77(18)
C30 C23 C24 C25 5.1(3)
C29 N7 C26 C27 -0.3(2)
C22 N7 C26 C27 176.57(17)
N7 C26 C27 C28 0.1(2)
C26 C27 C28 C29 0.2(3)
C27 C28 C29 N7 -0.4(3)
C26 N7 C29 C28 0.5(2)
C22 N7 C29 C28 -176.44(18)
O2 N8 C30 C23 179.19(15)
C22 C23 C30 N8 177.58(17)
C24 C23 C30 N8 -8.8(3)
